data_5000252
loop_
_publ_author_name
'Kobayashi, Jun'ichi'
'Tsuda, Masashi'
'Kawasaki, Naoko'
'Matsumoto, Keita'
'Adachi, Takashi'

_publ_section_title
;
 Keramaphidin B, a novel pentacyclic alkaloid from a marine sponge
 Amphimedon sp.: A plausible biogenetic precursor of manzamine alkaloids
;
_journal_issue 25
_journal_name_full 'Tetrahedron Letters'
_journal_page_first 4383
_journal_page_last 4386
_journal_paper_doi 10.1016/S0040-4039(00)73362-4
_journal_volume 35
_journal_year 1994
_chemical_formula_moiety 'C26 H40 N2'
_chemical_formula_sum 'C26 H40 N2'
_chemical_melting_point 404.15
_chemical_name_systematic 'Keramaphidin B'
_space_group_IT_number 61
_symmetry_cell_setting orthorhombic
_symmetry_Int_Tables_number 61
_symmetry_space_group_name_Hall '-P 2ac 2ab'
_symmetry_space_group_name_H-M 'P b c a'
_cell_angle_alpha 90
_cell_angle_beta 90
_cell_angle_gamma 90
_cell_formula_units_Z 8
_cell_length_a 16.168(4)
_cell_length_b 21.497(5)
_cell_length_c 12.631(4)
_cell_volume 4390.075
_diffrn_ambient_temperature ?
_exptl_crystal_colour colorless
_exptl_crystal_density_diffrn 1.15
_refine_ls_R_factor_gt 0.052
_refine_ls_wR_factor_gt 0.052
_cod_database_code 5000252

loop_
_symmetry_equiv_pos_site_id
_symmetry_equiv_pos_as_xyz
1 x,y,z
2 1/2-x,1/2+y,z
3 x,1/2-y,1/2+z
4 1/2-x,-y,1/2+z
5 -x,-y,-z
6 -1/2+x,-1/2-y,-z
7 -x,-1/2+y,-1/2-z
8 -1/2+x,y,-1/2-z

loop_
_atom_site_label
_atom_site_type_symbol
_atom_site_fract_x
_atom_site_fract_y
_atom_site_fract_z
C1 C 0.0399(1) -0.1297(1) -0.1124(2)
N1 N 0.0014(1) -0.15072(8) -0.2121(1)
C2 C -0.0146(2) -0.2180(1) -0.2089(2)
C3 C 0.0186(1) -0.2450(1) -0.1036(2)
C4 C 0.1125(1) -0.23230(9) -0.0991(2)
C5 C 0.1546(1) -0.2596(1) -0.0013(2)
C6 C 0.2437(1) -0.2371(1) 0.0070(2)
N2 N 0.2504(1) -0.16859(9) 0.0075(1)
C7 C 0.1717(1) -0.1366(1) -0.0089(2)
C8 C 0.1270(1) -0.16030(9) -0.1073(2)
C9 C -0.0139(1) -0.1492(1) -0.0198(2)
C10 C -0.0247(1) -0.2106(1) -0.0165(2)
C11 C -0.0684(1) -0.1130(1) -0.2478(2)
C12 C -0.0743(2) -0.1113(1) -0.3685(2)
C13 C 0.0093(2) -0.1023(1) -0.4230(2)
C14 C 0.0577(2) -0.0451(1) -0.3879(2)
C15 C 0.1482(2) -0.0497(1) -0.4153(2)
C16 C 0.2080(2) -0.0649(1) -0.3478(2)
C17 C 0.1957(2) -0.0779(1) -0.2318(2)
C18 C 0.1772(1) -0.1468(1) -0.2089(2)
C19 C 0.2965(1) -0.1441(1) 0.0975(2)
C20 C 0.2619(2) -0.1575(1) 0.2093(2)
C21 C 0.2466(2) -0.0997(1) 0.2766(2)
C22 C 0.1670(2) -0.0648(1) 0.2474(2)
C23 C 0.0914(2) -0.1024(1) 0.2714(2)
C24 C 0.0202(2) -0.1028(1) 0.2201(2)
C25 C -0.0047(2) -0.0658(1) 0.1254(2)
C26 C -0.0587(1) -0.1017(1) 0.0464(2)
H1 H 0.045(2) -0.083(1) -0.115(2)
H2 H 0.011(2) -0.240(1) -0.273(2)
H3 H -0.074(2) -0.228(1) -0.212(2)
H4 H 0.006(2) -0.290(1) -0.097(2)
H5 H 0.138(2) -0.252(1) -0.164(2)
H6 H 0.154(2) -0.307(1) -0.007(2)
H7 H 0.122(2) -0.247(1) 0.065(2)
H8 H 0.280(2) -0.254(1) -0.057(2)
H9 H 0.270(2) -0.254(1) 0.074(2)
H10 H 0.135(2) -0.141(1) 0.056(2)
H11 H 0.186(2) -0.087(1) -0.017(2)
H12 H -0.063(2) -0.232(1) 0.036(2)
H13 H -0.058(2) -0.068(1) -0.225(2)
H14 H -0.127(2) -0.129(1) -0.212(2)
H15 H -0.104(2) -0.153(2) -0.395(2)
H16 H -0.112(2) -0.075(1) -0.389(2)
H17 H 0.044(2) -0.141(1) -0.409(2)
H18 H 0.001(2) -0.101(1) -0.506(3)
H19 H 0.051(2) -0.039(1) -0.309(3)
H20 H 0.036(2) -0.007(2) -0.422(2)
H21 H 0.167(2) -0.045(1) -0.493(2)
H22 H 0.267(2) -0.072(1) -0.378(2)
H23 H 0.246(2) -0.064(1) -0.186(2)
H24 H 0.148(2) -0.051(1) -0.200(2)
H25 H 0.144(2) -0.166(1) -0.269(2)
H26 H 0.232(2) -0.172(1) -0.204(2)
H27 H 0.301(2) -0.095(1) 0.087(2)
H28 H 0.355(2) -0.161(1) 0.092(2)
H29 H 0.299(2) -0.185(1) 0.246(2)
H30 H 0.205(2) -0.182(1) 0.198(2)
H31 H 0.243(2) -0.111(1) 0.358(2)
H32 H 0.296(2) -0.070(1) 0.271(2)
H33 H 0.167(2) -0.052(1) 0.169(2)
H34 H 0.162(2) -0.025(1) 0.294(2)
H35 H 0.097(2) -0.131(1) 0.340(2)
H36 H -0.025(2) -0.130(1) 0.248(2)
H37 H -0.036(2) -0.030(1) 0.149(2)
H38 H 0.045(2) -0.049(1) 0.091(2)
H39 H -0.086(2) -0.072(1) -0.002(2)
H40 H -0.103(2) -0.123(1) 0.087(2)

loop_
_atom_type_symbol
_atom_type_radius_bond
C 0.68
H 0.23
N 0.68
